data_4109817
loop_
_publ_author_name
'Victor I. Ovcharenko'
'Elena V. Gorelik'
'Sergey V. Fokin'
'Galina V. Romanenko'
'Vladimir N. Ikorskii'
'Anna V. Krashilina'
'Vladimir K. Cherkasov'
'Gleb A. Abakumov'

_publ_section_title
;
 Ligand Effects on the Ferro- to Antiferromagnetic Exchange Ratio in
 Bis(o-Semiquinonato)copper(II)
;
_journal_name_full 'Journal of the American Chemical Society'
_journal_page_first 10512
_journal_page_last 10521
_journal_paper_doi 10.1021/ja072463b
_journal_volume 129
_journal_year 2007
_chemical_formula_moiety 'Cu(C10 H10 O2)2 ((C2 H5)2 O) (C5 H5 N)'
_chemical_formula_sum 'C37 H55 Cu N O5'
_chemical_formula_weight 657.36
_chemical_name_systematic
; 
 [bis(3,6-di-tert-butyl-o-benzosemiquinonato)(pyridine)copper(II)] ester solvate
;
_space_group_IT_number 6
_symmetry_cell_setting monoclinic
_symmetry_space_group_name_Hall 'P -2y'
_symmetry_space_group_name_H-M 'P 1 m 1'
_atom_sites_solution_hydrogens geom
_atom_sites_solution_primary direct
_atom_sites_solution_secondary difmap
_audit_creation_method SHELXL-97
_cell_angle_alpha 90.00
_cell_angle_beta 90.073(2)
_cell_angle_gamma 90.00
_cell_formula_units_Z 2
_cell_length_a 10.3410(17)
_cell_length_b 17.855(3)
_cell_length_c 10.3418(17)
_cell_measurement_reflns_used 5561
_cell_measurement_temperature 298(2)
_cell_measurement_theta_max 23.17
_cell_measurement_theta_min 2.28
_cell_volume 1909.5(5)
_computing_cell_refinement 'Bruker SMART'
_computing_data_collection 'Bruker SMART'
_computing_data_reduction 'Bruker SAINT'
_computing_molecular_graphics 'Bruker SHELXTL'
_computing_publication_material 'Bruker SHELXTL'
_computing_structure_refinement 'SHELXL-97 (Sheldrick, 1997)'
_computing_structure_solution 'SHELXS-97 (Sheldrick, 1990)'
_diffrn_ambient_temperature 298(2)
_diffrn_measured_fraction_theta_full 0.997
_diffrn_measured_fraction_theta_max 0.997
_diffrn_measurement_device_type 'CCD area detector'
_diffrn_measurement_method 'phi and omega scans'
_diffrn_radiation_monochromator graphite
_diffrn_radiation_source 'fine-focus sealed tube'
_diffrn_radiation_type MoK\a
_diffrn_radiation_wavelength 0.71073
_diffrn_reflns_av_R_equivalents 0.0596
_diffrn_reflns_av_sigmaI/netI 0.0540
_diffrn_reflns_limit_h_max 11
_diffrn_reflns_limit_h_min -11
_diffrn_reflns_limit_k_max 19
_diffrn_reflns_limit_k_min -19
_diffrn_reflns_limit_l_max 11
_diffrn_reflns_limit_l_min -11
_diffrn_reflns_number 14832
_diffrn_reflns_theta_full 23.30
_diffrn_reflns_theta_max 23.30
_diffrn_reflns_theta_min 1.14
_exptl_absorpt_coefficient_mu 0.610
_exptl_absorpt_correction_type none
_exptl_crystal_colour black
_exptl_crystal_density_diffrn 1.143
_exptl_crystal_density_meas 0
_exptl_crystal_description 'distorted octahedron '
_exptl_crystal_F_000 706
_refine_diff_density_max 1.126
_refine_diff_density_min -0.241
_refine_diff_density_rms 0.083
_refine_ls_abs_structure_details 'Flack H D (1983), Acta Cryst. A39, 876-881'
_refine_ls_abs_structure_Flack 0.00
_refine_ls_extinction_coef 0.0000(7)
_refine_ls_extinction_expression Fc^*^=kFc[1+0.001xFc^2^\l^3^/sin(2\q)]^-1/4^
_refine_ls_extinction_method SHELXL
_refine_ls_goodness_of_fit_ref 1.019
_refine_ls_hydrogen_treatment mixed
_refine_ls_matrix_type full
_refine_ls_number_parameters 485
_refine_ls_number_reflns 5700
_refine_ls_number_restraints 9
_refine_ls_restrained_S_all 1.020
_refine_ls_R_factor_all 0.0568
_refine_ls_R_factor_gt 0.0536
_refine_ls_shift/su_max 10.159
_refine_ls_shift/su_mean 0.217
_refine_ls_structure_factor_coef Fsqd
_refine_ls_weighting_details 'calc w=1/[\s^2^(Fo^2^)+(0.0847P)^2^+0.0000P] where P=(Fo^2^+2Fc^2^)/3'
_refine_ls_weighting_scheme calc
_refine_ls_wR_factor_gt 0.1252
_refine_ls_wR_factor_ref 0.1275
_reflns_number_gt 5354
_reflns_number_total 5700
_reflns_threshold_expression >2sigma(I)
_cod_data_source_file ja072463bsi20070522_080040_3.cif
_cod_data_source_block nnn
_cod_database_code 4109817

loop_
_symmetry_equiv_pos_as_xyz
'x, y, z'
'x, -y, z'

loop_
_atom_site_label
_atom_site_type_symbol
_atom_site_fract_x
_atom_site_fract_y
_atom_site_fract_z
_atom_site_U_iso_or_equiv
_atom_site_adp_type
_atom_site_occupancy
_atom_site_symmetry_multiplicity
_atom_site_calc_flag
_atom_site_refinement_flags
Cu1 Cu 0.1738 0.5000 0.7121 0.0538(3) Uani 1 2 d S
O11 O 0.1013(5) 0.41949(19) 0.8157(5) 0.0506(11) Uani 1 1 d .
C11 C 0.1411(6) 0.3551(3) 0.7802(6) 0.0346(13) Uani 1 1 d .
C12 C 0.0999(6) 0.2865(2) 0.8367(6) 0.0324(11) Uani 1 1 d .
C13 C -0.0078(7) 0.2872(3) 0.9394(8) 0.0472(15) Uani 1 1 d .
C131 C -0.0392(9) 0.2076(4) 0.9851(10) 0.067(2) Uani 1 1 d .
H13A H -0.0722 0.1789 0.9138 0.06(2) Uiso 1 1 calc R
H13B H -0.1030 0.2096 1.0523 0.08(2) Uiso 1 1 calc R
H13C H 0.0379 0.1843 1.0177 0.024(16) Uiso 1 1 calc R
C132 C 0.0415(10) 0.3299(5) 1.0582(9) 0.073(3) Uani 1 1 d .
H13D H 0.0631 0.3803 1.0338 0.08(3) Uiso 1 1 calc R
H13E H 0.1170 0.3054 1.0918 0.09(3) Uiso 1 1 calc R
H13F H -0.0246 0.3309 1.1232 0.11(4) Uiso 1 1 calc R
C133 C -0.1307(8) 0.3235(6) 0.8844(12) 0.076(3) Uani 1 1 d .
H13G H -0.1598 0.2954 0.8108 0.07(3) Uiso 1 1 calc R
H13H H -0.1121 0.3740 0.8586 0.07(2) Uiso 1 1 calc R
H13I H -0.1969 0.3237 0.9493 0.09(3) Uiso 1 1 calc R
C14 C 0.1548(7) 0.2241(3) 0.7875(7) 0.0362(12) Uani 1 1 d .
H14A H 0.1263 0.1781 0.8184 0.051(15) Uiso 1 1 calc R
C15 C 0.2524(7) 0.2239(3) 0.6926(7) 0.0356(13) Uani 1 1 d .
H15A H 0.2866 0.1782 0.6665 0.038(13) Uiso 1 1 calc R
C16 C 0.2986(6) 0.2872(3) 0.6378(7) 0.0350(11) Uani 1 1 d .
C17 C 0.4070(7) 0.2881(3) 0.5327(8) 0.0451(14) Uani 1 1 d .
C171 C 0.4479(9) 0.2088(4) 0.4948(10) 0.0652(19) Uani 1 1 d .
H17A H 0.5132 0.2113 0.4289 0.046(18) Uiso 1 1 calc R
H17B H 0.3743 0.1819 0.4624 0.06(3) Uiso 1 1 calc R
H17C H 0.4820 0.1834 0.5692 0.12(5) Uiso 1 1 calc R
C172 C 0.5231(8) 0.3306(5) 0.5824(10) 0.068(3) Uani 1 1 d .
H17D H 0.5890 0.3315 0.5170 0.047(19) Uiso 1 1 calc R
H17E H 0.5561 0.3064 0.6584 0.11(4) Uiso 1 1 calc R
H17F H 0.4982 0.3810 0.6032 0.08(3) Uiso 1 1 calc R
C173 C 0.3498(10) 0.3242(6) 0.4090(9) 0.070(3) Uani 1 1 d .
H17G H 0.4145 0.3251 0.3425 0.05(2) Uiso 1 1 calc R
H17H H 0.3226 0.3744 0.4278 0.13(4) Uiso 1 1 calc R
H17I H 0.2770 0.2953 0.3801 0.14(5) Uiso 1 1 calc R
C18 C 0.2420(6) 0.3565(3) 0.6822(6) 0.0329(13) Uani 1 1 d .
O12 O 0.2764(5) 0.4205(2) 0.6380(5) 0.0495(12) Uani 1 1 d .
N11S N 0.0179(9) 0.5000 0.5538(11) 0.071(2) Uani 1 2 d S
C11S C -0.1017(17) 0.5000 0.580(2) 0.110(6) Uani 1 2 d S
H11A H -0.1246 0.5000 0.6672 0.06(3) Uiso 1 2 calc SR
C12S C -0.203(2) 0.5000 0.489(4) 0.164(12) Uani 1 2 d S
H12A H -0.2873 0.5000 0.5191 2(3) Uiso 1 2 calc SR
C13S C -0.185(3) 0.5000 0.374(2) 0.126(7) Uani 1 2 d S
H13J H -0.2530 0.5000 0.3151 2(3) Uiso 1 2 calc SR
C14S C -0.043(4) 0.5000 0.328(2) 0.172(13) Uani 1 2 d S
H14B H -0.0211 0.5000 0.2414 0.13(6) Uiso 1 2 calc SR
C15S C 0.0553(17) 0.5000 0.4328(13) 0.093(5) Uani 1 2 d S
H15B H 0.1429 0.5000 0.4124 2(3) Uiso 1 2 calc SR
Cu2 Cu -0.27152(13) 0.0000 0.21208(13) 0.0530(3) Uani 1 2 d S
O21 O -0.1995(5) 0.08044(19) 0.3164(5) 0.0498(11) Uani 1 1 d .
C21 C -0.2421(6) 0.1444(3) 0.2809(7) 0.0367(13) Uani 1 1 d .
C22 C -0.1978(6) 0.2137(3) 0.3366(7) 0.0351(11) Uani 1 1 d .
C23 C -0.0914(7) 0.2127(3) 0.4400(8) 0.0469(15) Uani 1 1 d .
C231 C -0.0586(10) 0.2929(4) 0.4844(11) 0.072(3) Uani 1 1 d .
H23B H -0.0265 0.3212 0.4124 0.038(19) Uiso 1 1 calc R
H23C H 0.0061 0.2910 0.5509 0.10(3) Uiso 1 1 calc R
H23D H -0.1351 0.3165 0.5177 0.07(3) Uiso 1 1 calc R
C233 C -0.1386(10) 0.1698(6) 0.5595(9) 0.072(3) Uani 1 1 d .
H23E H -0.2157 0.1930 0.5922 0.09(3) Uiso 1 1 calc R
H23F H -0.0727 0.1708 0.6250 0.14(5) Uiso 1 1 calc R
H23G H -0.1568 0.1189 0.5362 0.10(3) Uiso 1 1 calc R
C232 C 0.0325(8) 0.1760(6) 0.3830(11) 0.073(3) Uani 1 1 d .
H23H H 0.0613 0.2044 0.3097 0.09(3) Uiso 1 1 calc R
H23I H 0.0133 0.1257 0.3565 0.08(3) Uiso 1 1 calc R
H23J H 0.0992 0.1753 0.4476 0.08(3) Uiso 1 1 calc R
C24 C -0.2522(7) 0.2759(3) 0.2871(7) 0.0362(12) Uani 1 1 d .
H24D H -0.2236 0.3219 0.3182 0.057(16) Uiso 1 1 calc R
C25 C -0.3486(7) 0.2763(3) 0.1924(8) 0.0373(13) Uani 1 1 d .
H25A H -0.3819 0.3222 0.1660 0.035(12) Uiso 1 1 calc R
C26 C -0.3963(6) 0.2130(3) 0.1367(7) 0.0347(11) Uani 1 1 d .
C27 C -0.5043(7) 0.2117(3) 0.0329(8) 0.0450(14) Uani 1 1 d .
C273 C -0.5470(9) 0.2911(3) -0.0040(10) 0.0631(19) Uani 1 1 d .
H27A H -0.5815 0.3159 0.0707 0.13(5) Uiso 1 1 calc R
H27B H -0.6123 0.2884 -0.0699 0.029(14) Uiso 1 1 calc R
H27C H -0.4740 0.3186 -0.0360 0.06(3) Uiso 1 1 calc R
C272 C -0.4494(9) 0.1758(6) -0.0917(9) 0.071(3) Uani 1 1 d .
H27D H -0.5154 0.1746 -0.1570 0.05(2) Uiso 1 1 calc R
H27E H -0.4214 0.1256 -0.0733 0.10(3) Uiso 1 1 calc R
H27F H -0.3773 0.2048 -0.1219 0.12(4) Uiso 1 1 calc R
C271 C -0.6205(8) 0.1690(6) 0.0843(11) 0.072(3) Uani 1 1 d .
H27G H -0.6524 0.1932 0.1607 0.11(4) Uiso 1 1 calc R
H27H H -0.5953 0.1186 0.1049 0.10(3) Uiso 1 1 calc R
H27I H -0.6872 0.1680 0.0197 0.046(19) Uiso 1 1 calc R
C28 C -0.3440(7) 0.1440(3) 0.1832(7) 0.0324(13) Uani 1 1 d .
O22 O -0.3749(5) 0.07961(19) 0.1384(5) 0.0491(12) Uani 1 1 d .
N21S N -0.1150(9) 0.0000 0.0539(10) 0.069(2) Uani 1 2 d S
C21S C -0.1468(15) 0.0000 -0.0652(12) 0.086(4) Uani 1 2 d S
H21A H -0.2343 0.0000 -0.0858 1.8(6) Uiso 1 2 calc SR
C22S C -0.054(3) 0.0000 -0.171(3) 0.176(11) Uani 1 2 d S
H22A H -0.0784 0.0000 -0.2572 0.14(7) Uiso 1 2 calc SR
C23S C 0.083(3) 0.0000 -0.129(2) 0.135(8) Uani 1 2 d S
H23A H 0.1510 0.0000 -0.1880 0.04(2) Uiso 1 2 calc SR
C24S C 0.1022(19) 0.0000 -0.004(4) 0.175(14) Uani 1 2 d S
H24A H 0.1883 0.0000 0.0224 0.9(11) Uiso 1 2 calc SR
C25S C 0.0110(14) 0.0000 0.097(2) 0.107(6) Uani 1 2 d S
H25B H 0.0293 0.0000 0.1478 0(2) Uiso 1 2 d SR
C21A C -0.681(3) 0.5000 0.045(3) 0.188(12) Uani 1 2 d SD
C22A C -0.600(4) 0.5000 0.171(3) 0.46(6) Uani 1 2 d SD
O21A O -0.503(3) 0.5000 0.069(3) 0.32(2) Uani 1 2 d SD
C23A C -0.527(3) 0.5000 -0.074(3) 0.197(17) Uani 1 2 d SD
C24A C -0.381(4) 0.5000 -0.123(5) 0.62(12) Uani 1 2 d SD
C11A C 0.588(4) 0.0000 0.581(5) 0.42(4) Uani 1 2 d SD
O11A O 0.415(3) 0.0000 0.600(3) 0.43(3) Uani 1 2 d SD
C12A C 0.482(6) 0.0000 0.475(3) 0.39(5) Uani 1 2 d SD
C13A C 0.290(6) 0.0000 0.535(5) 0.85(15) Uani 1 2 d SD
C14A C 0.314(11) 0.0000 0.387(5) 0.55(10) Uani 1 2 d SD

loop_
_atom_site_aniso_label
_atom_site_aniso_U_11
_atom_site_aniso_U_22
_atom_site_aniso_U_33
_atom_site_aniso_U_23
_atom_site_aniso_U_13
_atom_site_aniso_U_12
Cu1 0.0671(9) 0.0281(4) 0.0662(9) 0.000 0.0326(5) 0.000
O11 0.064(3) 0.035(2) 0.052(3) 0.002(2) 0.031(2) 0.007(2)
C11 0.035(3) 0.038(3) 0.031(3) -0.005(3) 0.002(2) 0.001(3)
C12 0.030(3) 0.028(2) 0.039(4) 0.004(3) -0.002(2) -0.002(3)
C13 0.043(4) 0.043(3) 0.055(5) -0.003(3) 0.021(3) -0.009(3)
C131 0.074(6) 0.049(4) 0.079(6) 0.011(5) 0.050(4) -0.009(5)
C132 0.095(6) 0.074(6) 0.051(5) -0.009(4) 0.029(5) -0.022(5)
C133 0.044(4) 0.076(7) 0.107(8) 0.019(6) 0.035(5) 0.004(4)
C14 0.040(4) 0.037(3) 0.031(4) 0.007(3) -0.002(2) 0.000(3)
C15 0.040(4) 0.028(3) 0.039(4) 0.001(3) -0.005(2) 0.003(3)
C16 0.033(3) 0.033(3) 0.039(4) -0.004(3) 0.003(2) 0.004(3)
C17 0.046(4) 0.047(3) 0.042(4) 0.003(3) 0.013(3) 0.015(3)
C171 0.068(6) 0.053(4) 0.074(7) -0.015(5) 0.018(4) 0.013(5)
C172 0.043(4) 0.067(6) 0.092(7) -0.001(5) 0.018(4) -0.010(4)
C173 0.082(6) 0.069(6) 0.058(5) 0.008(4) 0.029(5) 0.019(5)
C18 0.034(3) 0.040(3) 0.025(4) -0.004(3) -0.006(2) 0.002(3)
O12 0.072(3) 0.025(2) 0.052(3) 0.003(2) 0.031(2) -0.004(2)
N11S 0.068(6) 0.058(4) 0.087(7) 0.000 -0.007(4) 0.000
C11S 0.121(13) 0.054(8) 0.155(17) 0.000 -0.065(12) 0.000
C12S 0.114(14) 0.059(10) 0.32(4) 0.000 -0.07(2) 0.000
C13S 0.18(2) 0.108(13) 0.094(12) 0.000 -0.007(12) 0.000
C14S 0.33(4) 0.096(16) 0.094(14) 0.000 -0.03(2) 0.000
C15S 0.119(11) 0.117(12) 0.045(7) 0.000 0.001(7) 0.000
Cu2 0.0641(9) 0.0290(4) 0.0658(10) 0.000 -0.0356(5) 0.000
O21 0.060(3) 0.0305(19) 0.058(3) -0.004(2) -0.031(2) 0.006(2)
C21 0.033(3) 0.038(3) 0.038(4) 0.003(3) 0.002(2) 0.001(3)
C22 0.030(3) 0.037(3) 0.039(4) 0.001(3) 0.000(2) -0.003(3)
C23 0.044(4) 0.045(3) 0.051(5) 0.003(3) -0.026(3) -0.012(3)
C231 0.080(6) 0.056(4) 0.080(7) -0.005(5) -0.054(4) -0.011(5)
C233 0.083(6) 0.081(7) 0.053(5) 0.019(5) -0.021(5) -0.027(5)
C232 0.043(4) 0.066(6) 0.110(8) -0.011(6) -0.039(5) 0.003(4)
C24 0.036(4) 0.034(3) 0.039(4) -0.006(3) 0.002(2) 0.002(3)
C25 0.042(4) 0.025(3) 0.044(4) -0.001(3) 0.006(2) 0.005(3)
C26 0.033(3) 0.029(3) 0.041(4) 0.007(3) -0.003(2) 0.006(3)
C27 0.042(4) 0.044(3) 0.049(5) -0.008(3) -0.008(3) 0.014(3)
C273 0.066(6) 0.049(3) 0.073(7) 0.018(5) -0.020(4) 0.007(4)
C272 0.076(6) 0.085(7) 0.051(5) -0.009(4) -0.029(4) 0.030(5)
C271 0.044(5) 0.068(6) 0.103(8) -0.009(6) -0.023(5) -0.003(4)
C28 0.030(3) 0.035(3) 0.032(4) 0.006(3) -0.016(2) -0.002(3)
O22 0.063(3) 0.0254(19) 0.059(3) -0.003(2) -0.030(2) 0.001(2)
N21S 0.079(6) 0.049(4) 0.081(7) 0.000 0.002(4) 0.000
C21S 0.114(9) 0.088(9) 0.056(7) 0.000 0.037(7) 0.000
C22S 0.29(3) 0.076(14) 0.17(2) 0.000 -0.01(3) 0.000
C23S 0.18(2) 0.124(14) 0.101(12) 0.000 0.059(13) 0.000
C24S 0.102(12) 0.081(13) 0.34(4) 0.000 0.10(2) 0.000
C25S 0.074(9) 0.071(9) 0.176(18) 0.000 0.013(11) 0.000
C21A 0.19(2) 0.19(3) 0.18(3) 0.000 -0.03(2) 0.000
C22A 1.06(19) 0.17(4) 0.17(3) 0.000 0.15(7) 0.000
O21A 0.47(5) 0.108(12) 0.38(5) 0.000 -0.17(4) 0.000
C23A 0.29(4) 0.066(10) 0.23(3) 0.000 -0.13(3) 0.000
C24A 0.21(4) 0.11(3) 1.6(4) 0.000 -0.02(10) 0.000
C11A 0.29(4) 0.12(3) 0.85(9) 0.000 0.29(5) 0.000
O11A 0.47(5) 0.075(12) 0.74(7) 0.000 0.38(5) 0.000
C12A 0.50(11) 0.041(12) 0.63(11) 0.000 0.45(9) 0.000
C13A 2.0(4) 0.018(18) 0.52(16) 0.000 0.0(2) 0.000
C14A 0.62(15) 0.11(3) 0.9(3) 0.000 -0.29(15) 0.000

loop_
_atom_type_symbol
_atom_type_description
_atom_type_scat_dispersion_real
_atom_type_scat_dispersion_imag
_atom_type_scat_source
C C 0.0033 0.0016 'International Tables Vol C Tables 4.2.6.8 and 6.1.1.4'
H H 0.0000 0.0000 'International Tables Vol C Tables 4.2.6.8 and 6.1.1.4'
N N 0.0061 0.0033 'International Tables Vol C Tables 4.2.6.8 and 6.1.1.4'
O O 0.0106 0.0060 'International Tables Vol C Tables 4.2.6.8 and 6.1.1.4'
Cu Cu 0.3201 1.2651 'International Tables Vol C Tables 4.2.6.8 and 6.1.1.4'

loop_
_geom_angle_atom_site_label_1
_geom_angle_atom_site_label_2
_geom_angle_atom_site_label_3
_geom_angle
_geom_angle_site_symmetry_1
_geom_angle_site_symmetry_3
O12 Cu1 O12 94.6(2) 2_565 .
O12 Cu1 O11 83.53(11) 2_565 2_565
O12 Cu1 O11 167.09(18) . 2_565
O12 Cu1 O11 167.09(18) 2_565 .
O12 Cu1 O11 83.53(11) . .
O11 Cu1 O11 95.4(2) 2_565 .
O12 Cu1 N11S 95.9(3) 2_565 .
O12 Cu1 N11S 95.9(3) . .
O11 Cu1 N11S 97.0(3) 2_565 .
O11 Cu1 N11S 97.0(3) . .
C11 O11 Cu1 112.5(3) . .
O11 C11 C12 124.1(5) . .
O11 C11 C18 114.7(5) . .
C12 C11 C18 121.1(5) . .
C14 C12 C11 115.4(4) . .
C14 C12 C13 124.8(4) . .
C11 C12 C13 119.6(4) . .
C12 C13 C133 110.3(7) . .
C12 C13 C131 111.0(4) . .
C133 C13 C131 109.2(8) . .
C12 C13 C132 108.5(6) . .
C133 C13 C132 111.2(6) . .
C131 C13 C132 106.6(8) . .
C12 C14 C15 124.5(5) . .
C16 C15 C14 123.0(5) . .
C15 C16 C18 116.1(5) . .
C15 C16 C17 123.7(4) . .
C18 C16 C17 120.2(4) . .
C172 C17 C171 109.4(7) . .
C172 C17 C173 112.0(6) . .
C171 C17 C173 106.2(8) . .
C172 C17 C16 109.8(7) . .
C171 C17 C16 111.5(5) . .
C173 C17 C16 107.8(6) . .
O12 C18 C16 122.6(5) . .
O12 C18 C11 117.6(5) . .
C16 C18 C11 119.9(5) . .
C18 O12 Cu1 111.2(3) . .
C11S N11S C15S 119.7(12) . .
C11S N11S Cu1 122.1(12) . .
C15S N11S Cu1 118.2(9) . .
N11S C11S C12S 125(2) . .
C13S C12S C11S 123(3) . .
C12S C13S C14S 117(2) . .
C15S C14S C13S 115.7(19) . .
N11S C15S C14S 119.4(18) . .
O22 Cu2 O22 94.6(2) 2 .
O22 Cu2 O21 166.55(18) 2 .
O22 Cu2 O21 83.50(11) . .
O22 Cu2 O21 83.50(11) 2 2
O22 Cu2 O21 166.55(18) . 2
O21 Cu2 O21 95.3(2) . 2
O22 Cu2 N21S 96.2(3) 2 .
O22 Cu2 N21S 96.2(3) . .
O21 Cu2 N21S 97.2(3) . .
O21 Cu2 N21S 97.2(3) 2 .
C21 O21 Cu2 111.7(3) . .
O21 C21 C22 123.0(5) . .
O21 C21 C28 116.2(5) . .
C22 C21 C28 120.7(5) . .
C24 C22 C21 115.1(4) . .
C24 C22 C23 125.1(4) . .
C21 C22 C23 119.7(4) . .
C232 C23 C231 108.9(7) . .
C232 C23 C22 109.3(7) . .
C231 C23 C22 110.8(4) . .
C232 C23 C233 110.9(6) . .
C231 C23 C233 107.1(8) . .
C22 C23 C233 109.8(6) . .
C22 C24 C25 124.7(5) . .
C26 C25 C24 123.4(5) . .
C25 C26 C28 115.9(4) . .
C25 C26 C27 124.5(4) . .
C28 C26 C27 119.6(4) . .
C271 C27 C273 108.9(7) . .
C271 C27 C272 111.9(6) . .
C273 C27 C272 106.4(8) . .
C271 C27 C26 109.6(7) . .
C273 C27 C26 111.5(4) . .
C272 C27 C26 108.5(6) . .
O22 C28 C26 123.9(5) . .
O22 C28 C21 115.8(5) . .
C26 C28 C21 120.1(5) . .
C28 O22 Cu2 112.3(3) . .
C21S N21S C25S 123.6(11) . .
C21S N21S Cu2 120.4(8) . .
C25S N21S Cu2 116.0(11) . .
N21S C21S C22S 123.7(17) . .
C21S C22S C23S 115(2) . .
C24S C23S C22S 115(2) . .
C23S C24S C25S 129(2) . .
N21S C25S C24S 114(2) . .
C21A C22A O21A 76(2) . .
C22A O21A C23A 127(2) . .
O21A C23A C24A 99.0(15) . .
C12A O11A C13A 91(5) . .
O11A C12A C11A 73(2) . .
C14A C13A O11A 108(7) . .

loop_
_geom_bond_atom_site_label_1
_geom_bond_atom_site_label_2
_geom_bond_distance
_geom_bond_site_symmetry_2
Cu1 O12 1.932(4) 2_565
Cu1 O12 1.932(4) .
Cu1 O11 1.943(4) 2_565
Cu1 O11 1.943(4) .
Cu1 N11S 2.296(8) .
O11 C11 1.275(6) .
C11 C12 1.423(7) .
C11 C18 1.456(6) .
C12 C14 1.351(7) .
C12 C13 1.540(8) .
C13 C133 1.535(13) .
C13 C131 1.534(8) .
C13 C132 1.532(13) .
C14 C15 1.408(7) .
C15 C16 1.352(7) .
C16 C18 1.444(7) .
C16 C17 1.563(7) .
C17 C172 1.510(12) .
C17 C171 1.530(8) .
C17 C173 1.548(13) .
C18 O12 1.280(6) .
N11S C11S 1.27(2) .
N11S C15S 1.311(17) .
C11S C12S 1.41(3) .
C12S C13S 1.21(4) .
C13S C14S 1.53(4) .
C14S C15S 1.48(3) .
Cu2 O22 1.935(3) 2
Cu2 O22 1.935(3) .
Cu2 O21 1.944(3) .
Cu2 O21 1.944(3) 2
Cu2 N21S 2.303(8) .
O21 C21 1.278(6) .
C21 C22 1.439(7) .
C21 C28 1.459(6) .
C22 C24 1.345(7) .
C22 C23 1.534(7) .
C23 C232 1.556(13) .
C23 C231 1.541(8) .
C23 C233 1.534(12) .
C24 C25 1.397(7) .
C25 C26 1.361(7) .
C26 C28 1.428(7) .
C26 C27 1.548(7) .
C27 C271 1.521(13) .
C27 C273 1.532(8) .
C27 C272 1.548(13) .
C28 O22 1.281(6) .
N21S C21S 1.274(16) .
N21S C25S 1.375(18) .
C21S C22S 1.46(3) .
C22S C23S 1.48(4) .
C23S C24S 1.31(4) .
C24S C25S 1.40(4) .
C21A C22A 1.55(2) .
C22A O21A 1.45(2) .
O21A C23A 1.500(18) .
C23A C24A 1.596(19) .
C11A C12A 1.55(2) .
O11A C12A 1.461(19) .
O11A C13A 1.46(2) .
C13A C14A 1.55(3) .
